data_4124591
loop_
_publ_author_name
'Blake, Matthew P.'
'Kaltsoyannis, Nikolas'
'Mountford, Philip'

_publ_section_title
;
 Probing the Limits of Alkaline Earth-Transition Metal Bonding: An
 Experimental and Computational Study.
;
_journal_issue 38
_journal_name_full 'Journal of the American Chemical Society'
_journal_page_first 12352
_journal_page_last 12368
_journal_paper_doi 10.1021/jacs.5b07866
_journal_volume 137
_journal_year 2015
_chemical_formula_moiety 'C66 H114 Ba1 Co2 O12 P2, 2(C4 H8 O1)'
_chemical_formula_sum 'C74 H130 Ba Co2 O14 P2'
_chemical_formula_weight 1560.99
_chemical_name_systematic
;
Ba{Co(CO)3(PCy3)}2(THF)6
;
_space_group_IT_number 15
_symmetry_cell_setting monoclinic
_symmetry_space_group_name_Hall '-C 2yc'
_symmetry_space_group_name_H-M 'C 1 2/c 1'
_atom_sites_solution_hydrogens difmap
_atom_sites_solution_primary other
_atom_sites_solution_secondary difmap
_cell_angle_alpha 90
_cell_angle_beta 91.970(3)
_cell_angle_gamma 90
_cell_formula_units_Z 4
_cell_length_a 11.2586(3)
_cell_length_b 18.8474(5)
_cell_length_c 37.3780(8)
_cell_measurement_reflns_used 7537
_cell_measurement_temperature 150
_cell_measurement_theta_max 77
_cell_measurement_theta_min 4
_cell_volume 7926.7(3)
_computing_cell_refinement 'CrysAlis, (Oxford Diffraction, 2002)'
_computing_data_collection 'SuperNova, (Oxford Diffraction, 2010)'
_computing_data_reduction 'CrysAlis, (Oxford Diffraction, 2002)'
_computing_molecular_graphics 'CAMERON (Watkin et al., 1996)'
_computing_publication_material 'CRYSTALS (Betteridge et al., 2003)'
_computing_structure_refinement 'CRYSTALS (Betteridge et al., 2003)'
_computing_structure_solution 'Superflip (Palatinus & Chapuis, 2007)'
_diffrn_ambient_temperature 150
_diffrn_measured_fraction_theta_full 0.984
_diffrn_measured_fraction_theta_max 0.908
_diffrn_measurement_device Area
_diffrn_measurement_device_type 'Oxford Diffraction SuperNova'
_diffrn_measurement_method \w
_diffrn_radiation_monochromator graphite
_diffrn_radiation_type 'Cu K\a'
_diffrn_radiation_wavelength 1.54180
_diffrn_reflns_av_R_equivalents 0.039
_diffrn_reflns_limit_h_max 14
_diffrn_reflns_limit_h_min -5
_diffrn_reflns_limit_k_max 23
_diffrn_reflns_limit_k_min -22
_diffrn_reflns_limit_l_max 46
_diffrn_reflns_limit_l_min -45
_diffrn_reflns_number 20088
_diffrn_reflns_theta_full 70.000
_diffrn_reflns_theta_max 76.752
_diffrn_reflns_theta_min 4.577
_diffrn_standards_number 0
_exptl_absorpt_coefficient_mu 7.900
_exptl_absorpt_correction_T_max 0.45
_exptl_absorpt_correction_T_min 0.29
_exptl_absorpt_correction_type multi-scan
_exptl_absorpt_process_details 'CrysAlis, (Oxford Diffraction, 2002)'
_exptl_crystal_colour colourless
_exptl_crystal_density_diffrn 1.308
_exptl_crystal_density_method 'not measured'
_exptl_crystal_description block
_exptl_crystal_F_000 3304
_exptl_crystal_size_max 0.100
_exptl_crystal_size_mid 0.100
_exptl_crystal_size_min 0.100
_refine_diff_density_max 0.79
_refine_diff_density_min -1.75
_refine_ls_extinction_method None
_refine_ls_goodness_of_fit_ref 1.0574
_refine_ls_hydrogen_treatment constr
_refine_ls_matrix_type full
_refine_ls_number_parameters 528
_refine_ls_number_reflns 6065
_refine_ls_number_restraints 281
_refine_ls_R_factor_all 0.0651
_refine_ls_R_factor_gt 0.0565
_refine_ls_shift/su_max 0.0006576
_refine_ls_shift/su_mean 0.0000157
_refine_ls_structure_factor_coef F
_refine_ls_weighting_details
;
 Method, part 1, Chebychev polynomial, (Watkin, 1994, Prince, 1982) 
 [weight] = 1.0/[A~0~*T~0~(x)+A~1~*T~1~(x) ... +A~n-1~]*T~n-1~(x)] 
 where A~i~ are the Chebychev coefficients listed below and x= Fcalc/Fmax 
 Method = Robust Weighting (Prince, 1982) 
 W = [weight] * [1-(deltaF/6*sigmaF)^2^]^2^ 
 A~i~ are: 
 33.9 19.1 22.5 22.5 
;
_refine_ls_weighting_scheme calc
_refine_ls_wR_factor_all 0.0646
_refine_ls_wR_factor_gt 0.0617
_refine_ls_wR_factor_ref 0.0608
_reflns_limit_h_max 14
_reflns_limit_h_min -14
_reflns_limit_k_max 23
_reflns_limit_k_min 0
_reflns_limit_l_max 46
_reflns_limit_l_min 0
_reflns_number_gt 6517
_reflns_number_total 8187
_reflns_threshold_expression I>2.0\s(I)
_oxford_diffrn_Wilson_B_factor 2.84
_oxford_diffrn_Wilson_scale 0.15
_oxford_refine_ls_r_factor_ref 0.0524
_oxford_refine_ls_scale 1.853(5)
_oxford_reflns_number_all 7556
_oxford_reflns_threshold_expression_ref I>3.0\s(I)
_cod_data_source_file ja5b07866_si_002.cif
_cod_data_source_block compound_23
_cod_depositor_comments
;
The following automatic conversions were performed:

'_atom_sites_solution_primary' value 'Other' changed to 'other'
according to
/usr/data/users/saulius/crontab/automatic-downloads/current/ACS/lib/dictionaries/cif_core.dic
dictionary named 'cif_core.dic' version 2.4.2 from 2011-04-26.

Automatic conversion script
Id: cif_fix_values 3271 2015-04-21 07:52:19Z andrius 
;
_cod_original_sg_symbol_H-M 'C 2/c '
_cod_original_formula_sum 'C74 H130 Ba1 Co2 O14 P2'
_cod_database_code 4124591

loop_
_symmetry_equiv_pos_as_xyz
x,y,z
-x,-y,-z
x+1/2,y+1/2,z
-x+1/2,-y+1/2,-z
x,-y,z+1/2
-x,y,-z+1/2
x+1/2,-y+1/2,z+1/2
-x+1/2,y+1/2,-z+1/2

loop_
_atom_site_label
_atom_site_type_symbol
_atom_site_fract_x
_atom_site_fract_y
_atom_site_fract_z
_atom_site_U_iso_or_equiv
_atom_site_occupancy
_atom_site_adp_type
_atom_site_refinement_flags_posn
_atom_site_refinement_flags_adp
Ba1 Ba 0.5000 0.300605(18) 0.2500 0.0357 1.0000 Uani S TU
Co1 Co 0.34255(6) 0.48283(3) 0.349814(16) 0.0364 1.0000 Uani . .
P1 P 0.41390(8) 0.47985(5) 0.40539(2) 0.0305 1.0000 Uani . .
O1 O 0.4659(4) 0.3724(2) 0.31204(10) 0.0704 1.0000 Uani . .
O2 O 0.3916(5) 0.6235(2) 0.32314(14) 0.0864 1.0000 Uani . .
O3 O 0.0927(4) 0.4456(4) 0.34679(19) 0.1199 1.0000 Uani . .
O4 O 0.3130(4) 0.3892(2) 0.23442(12) 0.0785 1.0000 Uani D U
O5 O 0.3005(3) 0.2334(2) 0.27763(10) 0.0615 1.0000 Uani D U
O6 O 0.4136(3) 0.20989(18) 0.19926(9) 0.0541 1.0000 Uani D U
O7 O 0.8108(6) 0.3079(4) 0.40687(19) 0.1219 1.0000 Uani D U
C1 C 0.4181(5) 0.4185(2) 0.32766(11) 0.0481 1.0000 Uani . .
C2 C 0.3712(4) 0.5687(3) 0.33468(12) 0.0481 1.0000 Uani . .
C3 C 0.1920(5) 0.4617(3) 0.34896(15) 0.0615 1.0000 Uani . .
C4 C 0.3292(3) 0.5267(2) 0.44018(10) 0.0340 1.0000 Uani . .
C5 C 0.2022(4) 0.4982(2) 0.44157(12) 0.0407 1.0000 Uani . .
C6 C 0.1305(4) 0.5369(3) 0.46989(12) 0.0469 1.0000 Uani . .
C7 C 0.1285(4) 0.6163(3) 0.46338(13) 0.0504 1.0000 Uani . .
C8 C 0.2553(4) 0.6454(3) 0.46182(15) 0.0534 1.0000 Uani . .
C9 C 0.3272(4) 0.6072(2) 0.43398(12) 0.0430 1.0000 Uani . .
C10 C 0.5625(4) 0.5239(2) 0.40981(10) 0.0346 1.0000 Uani . .
C11 C 0.6202(4) 0.5305(2) 0.44727(11) 0.0390 1.0000 Uani . .
C12 C 0.7305(4) 0.5786(2) 0.44635(13) 0.0464 1.0000 Uani . .
C13 C 0.8179(4) 0.5518(3) 0.42117(15) 0.0558 1.0000 Uani . .
C14 C 0.7629(4) 0.5411(4) 0.38336(15) 0.0632 1.0000 Uani . .
C15 C 0.6519(4) 0.4931(3) 0.38416(13) 0.0533 1.0000 Uani . .
C16 C 0.4395(3) 0.38866(19) 0.42475(10) 0.0349 1.0000 Uani . .
C17 C 0.3479(5) 0.3353(2) 0.40925(12) 0.0475 1.0000 Uani . .
C18 C 0.3734(5) 0.2597(2) 0.42257(14) 0.0554 1.0000 Uani . .
C19 C 0.3758(4) 0.2558(2) 0.46285(13) 0.0483 1.0000 Uani . .
C20 C 0.4689(5) 0.3070(2) 0.47860(13) 0.0487 1.0000 Uani . .
C21 C 0.4454(4) 0.3831(2) 0.46564(11) 0.0404 1.0000 Uani . .
C22 C 0.1879(6) 0.3812(7) 0.2398(5) 0.0967 0.5000 Uani D U
C23 C 0.1440(15) 0.4570(8) 0.2382(6) 0.1028 0.5000 Uani D U
C24 C 0.2373(13) 0.5016(10) 0.2207(5) 0.1012 0.5000 Uani D U
C25 C 0.3477(12) 0.4630(4) 0.2341(5) 0.0918 0.5000 Uani D U
C26 C 0.2757(11) 0.2283(9) 0.31508(18) 0.0774 0.5000 Uani D U
C27 C 0.1532(11) 0.2590(10) 0.3189(4) 0.0904 0.5000 Uani D U
C28 C 0.1009(11) 0.2413(10) 0.2822(3) 0.0888 0.5000 Uani D U
C29 C 0.1940(7) 0.2102(8) 0.2587(3) 0.0754 0.5000 Uani D U
C30 C 0.4274(11) 0.1352(3) 0.2066(3) 0.0673 0.5000 Uani D U
C31 C 0.4992(12) 0.1039(7) 0.1772(3) 0.0712 0.5000 Uani D U
C32 C 0.450(2) 0.1474(7) 0.1462(3) 0.0684 0.5000 Uani D U
C33 C 0.3986(12) 0.2151(6) 0.16094(15) 0.0637 0.5000 Uani D U
C34 C 0.9060(6) 0.2900(6) 0.3837(2) 0.1156 1.0000 Uani D U
C35 C 1.0173(7) 0.2874(6) 0.4071(2) 0.1128 1.0000 Uani D U
C36 C 0.9852(7) 0.3403(6) 0.4356(3) 0.1147 1.0000 Uani D U
C37 C 0.8536(7) 0.3365(7) 0.4405(2) 0.1164 1.0000 Uani D U
C221 C 0.2368(12) 0.3734(8) 0.2035(3) 0.0926 0.5000 Uani D U
C231 C 0.1312(13) 0.4219(8) 0.2057(5) 0.0978 0.5000 Uani D U
C241 C 0.1766(13) 0.4846(8) 0.2272(5) 0.0941 0.5000 Uani D U
C251 C 0.3010(12) 0.4645(4) 0.2397(5) 0.0863 0.5000 Uani D U
C261 C 0.2455(9) 0.2595(7) 0.3094(3) 0.0646 0.5000 Uani D U
C271 C 0.1290(9) 0.2201(6) 0.3118(3) 0.0682 0.5000 Uani D U
C281 C 0.1452(10) 0.1551(6) 0.2890(3) 0.0683 0.5000 Uani D U
C291 C 0.2339(10) 0.1759(6) 0.2616(3) 0.0646 0.5000 Uani D U
C301 C 0.4482(10) 0.1418(4) 0.1862(2) 0.0522 0.5000 Uani D U
C311 C 0.4330(19) 0.1415(7) 0.1459(3) 0.0594 0.5000 Uani D U
C321 C 0.3832(11) 0.2141(5) 0.1373(2) 0.0626 0.5000 Uani D U
C331 C 0.3352(9) 0.2402(6) 0.17210(19) 0.0572 0.5000 Uani D U
H41 H 0.3695 0.5182 0.4635 0.0429 1.0000 Uiso R .
H51 H 0.2048 0.4481 0.4469 0.0508 1.0000 Uiso R .
H52 H 0.1630 0.5051 0.4182 0.0508 1.0000 Uiso R .
H61 H 0.1664 0.5279 0.4938 0.0591 1.0000 Uiso R .
H62 H 0.0491 0.5189 0.4692 0.0590 1.0000 Uiso R .
H71 H 0.0887 0.6393 0.4830 0.0623 1.0000 Uiso R .
H72 H 0.0861 0.6262 0.4408 0.0621 1.0000 Uiso R .
H81 H 0.2941 0.6405 0.4856 0.0659 1.0000 Uiso R .
H82 H 0.2497 0.6950 0.4555 0.0661 1.0000 Uiso R .
H91 H 0.4080 0.6248 0.4348 0.0530 1.0000 Uiso R .
H92 H 0.2918 0.6168 0.4102 0.0530 1.0000 Uiso R .
H101 H 0.5469 0.5730 0.4016 0.0439 1.0000 Uiso R .
H111 H 0.5644 0.5495 0.4640 0.0498 1.0000 Uiso R .
H112 H 0.6454 0.4840 0.4553 0.0502 1.0000 Uiso R .
H121 H 0.7669 0.5806 0.4705 0.0591 1.0000 Uiso R .
H122 H 0.7066 0.6261 0.4389 0.0589 1.0000 Uiso R .
H131 H 0.8838 0.5847 0.4202 0.0701 1.0000 Uiso R .
H132 H 0.8464 0.5061 0.4301 0.0698 1.0000 Uiso R .
H141 H 0.7411 0.5870 0.3736 0.0779 1.0000 Uiso R .
H142 H 0.8200 0.5196 0.3681 0.0780 1.0000 Uiso R .
H151 H 0.6740 0.4456 0.3924 0.0659 1.0000 Uiso R .
H152 H 0.6159 0.4899 0.3603 0.0660 1.0000 Uiso R .
H161 H 0.5173 0.3727 0.4162 0.0437 1.0000 Uiso R .
H171 H 0.2685 0.3504 0.4168 0.0597 1.0000 Uiso R .
H172 H 0.3500 0.3360 0.3833 0.0599 1.0000 Uiso R .
H181 H 0.4499 0.2443 0.4141 0.0679 1.0000 Uiso R .
H182 H 0.3115 0.2279 0.4132 0.0680 1.0000 Uiso R .
H191 H 0.2989 0.2711 0.4712 0.0610 1.0000 Uiso R .
H192 H 0.3921 0.2077 0.4710 0.0609 1.0000 Uiso R .
H201 H 0.4695 0.3058 0.5048 0.0621 1.0000 Uiso R .
H202 H 0.5469 0.2916 0.4707 0.0621 1.0000 Uiso R .
H211 H 0.5075 0.4140 0.4753 0.0499 1.0000 Uiso R .
H212 H 0.3690 0.3984 0.4745 0.0501 1.0000 Uiso R .
H221 H 0.1726 0.3584 0.2627 0.1121 0.5000 Uiso R .
H222 H 0.1525 0.3541 0.2202 0.1121 0.5000 Uiso R .
H231 H 0.1366 0.4736 0.2628 0.1211 0.5000 Uiso R .
H232 H 0.0672 0.4592 0.2254 0.1210 0.5000 Uiso R .
H241 H 0.2349 0.5509 0.2286 0.1211 0.5000 Uiso R .
H242 H 0.2268 0.4989 0.1947 0.1211 0.5000 Uiso R .
H251 H 0.3747 0.4807 0.2575 0.1090 0.5000 Uiso R .
H252 H 0.4107 0.4696 0.2173 0.1090 0.5000 Uiso R .
H261 H 0.3296 0.2602 0.3279 0.0922 0.5000 Uiso R .
H262 H 0.2873 0.1802 0.3239 0.0922 0.5000 Uiso R .
H271 H 0.1486 0.3090 0.3255 0.1062 0.5000 Uiso R .
H272 H 0.1137 0.2297 0.3366 0.1062 0.5000 Uiso R .
H281 H 0.0709 0.2859 0.2726 0.1051 0.5000 Uiso R .
H282 H 0.0377 0.2061 0.2831 0.1052 0.5000 Uiso R .
H291 H 0.1900 0.1592 0.2567 0.0901 0.5000 Uiso R .
H292 H 0.1881 0.2316 0.2351 0.0900 0.5000 Uiso R .
H301 H 0.4676 0.1276 0.2300 0.0791 0.5000 Uiso R .
H302 H 0.3496 0.1120 0.2059 0.0790 0.5000 Uiso R .
H311 H 0.5833 0.1143 0.1822 0.0862 0.5000 Uiso R .
H312 H 0.4883 0.0528 0.1740 0.0861 0.5000 Uiso R .
H321 H 0.5136 0.1588 0.1304 0.0821 0.5000 Uiso R .
H322 H 0.3881 0.1207 0.1334 0.0822 0.5000 Uiso R .
H331 H 0.4390 0.2571 0.1522 0.0769 0.5000 Uiso R .
H332 H 0.3148 0.2176 0.1540 0.0771 0.5000 Uiso R .
H341 H 0.9172 0.3283 0.3669 0.1543 1.0000 Uiso R .
H342 H 0.8911 0.2454 0.3714 0.1540 1.0000 Uiso R .
H351 H 1.0873 0.3008 0.3943 0.1501 1.0000 Uiso R .
H352 H 1.0290 0.2406 0.4174 0.1502 1.0000 Uiso R .
H361 H 1.0261 0.3292 0.4580 0.1512 1.0000 Uiso R .
H362 H 1.0044 0.3873 0.4276 0.1513 1.0000 Uiso R .
H371 H 0.8355 0.3047 0.4602 0.1565 1.0000 Uiso R .
H372 H 0.8209 0.3837 0.4450 0.1565 1.0000 Uiso R .
H2211 H 0.2809 0.3841 0.1821 0.1090 0.5000 Uiso R .
H2212 H 0.2107 0.3242 0.2033 0.1090 0.5000 Uiso R .
H2311 H 0.0648 0.3979 0.2165 0.1129 0.5000 Uiso R .
H2312 H 0.1088 0.4378 0.1819 0.1131 0.5000 Uiso R .
H2411 H 0.1222 0.4928 0.2466 0.1122 0.5000 Uiso R .
H2412 H 0.1814 0.5281 0.2130 0.1120 0.5000 Uiso R .
H2511 H 0.3025 0.4706 0.2657 0.1042 0.5000 Uiso R .
H2512 H 0.3636 0.4935 0.2294 0.1038 0.5000 Uiso R .
H2611 H 0.2950 0.2524 0.3308 0.0793 0.5000 Uiso R .
H2612 H 0.2291 0.3098 0.3062 0.0787 0.5000 Uiso R .
H2711 H 0.1156 0.2063 0.3365 0.0832 0.5000 Uiso R .
H2712 H 0.0624 0.2486 0.3028 0.0829 0.5000 Uiso R .
H2811 H 0.1776 0.1170 0.3035 0.0831 0.5000 Uiso R .
H2812 H 0.0706 0.1409 0.2776 0.0830 0.5000 Uiso R .
H2911 H 0.2868 0.1368 0.2564 0.0771 0.5000 Uiso R .
H2912 H 0.1939 0.1917 0.2395 0.0769 0.5000 Uiso R .
H3011 H 0.5310 0.1342 0.1935 0.0648 0.5000 Uiso R .
H3012 H 0.3996 0.1045 0.1964 0.0650 0.5000 Uiso R .
H3111 H 0.5079 0.1338 0.1347 0.0711 0.5000 Uiso R .
H3112 H 0.3762 0.1050 0.1384 0.0711 0.5000 Uiso R .
H3211 H 0.4441 0.2458 0.1290 0.0761 0.5000 Uiso R .
H3212 H 0.3198 0.2102 0.1192 0.0759 0.5000 Uiso R .
H3311 H 0.3377 0.2916 0.1729 0.0710 0.5000 Uiso R .
H3312 H 0.2539 0.2243 0.1750 0.0711 0.5000 Uiso R .

loop_
_atom_site_aniso_label
_atom_site_aniso_U_11
_atom_site_aniso_U_22
_atom_site_aniso_U_33
_atom_site_aniso_U_23
_atom_site_aniso_U_13
_atom_site_aniso_U_12
Ba1 0.03608(18) 0.04343(19) 0.02760(17) 0.0000 -0.00093(11) 0.0000
Co1 0.0398(3) 0.0418(4) 0.0275(3) -0.0009(2) -0.0016(3) -0.0057(2)
P1 0.0325(4) 0.0327(4) 0.0262(4) -0.0001(3) 0.0021(4) -0.0075(3)
O1 0.091(3) 0.076(3) 0.0452(19) -0.0140(17) 0.0042(19) 0.018(2)
O2 0.112(4) 0.059(2) 0.088(3) 0.030(2) 0.000(3) -0.019(2)
O3 0.055(3) 0.177(6) 0.127(5) -0.040(4) -0.005(3) -0.053(3)
O4 0.0748(19) 0.088(2) 0.073(2) 0.0102(17) -0.0018(18) 0.0292(18)
O5 0.0491(15) 0.082(2) 0.0538(16) -0.0122(15) 0.0043(14) -0.0168(14)
O6 0.0626(16) 0.0558(16) 0.0437(14) -0.0081(12) 0.0005(13) 0.0002(13)
O7 0.091(3) 0.147(4) 0.127(4) -0.019(3) -0.001(3) -0.010(3)
C1 0.061(3) 0.050(2) 0.0328(19) -0.0039(17) -0.0063(19) -0.002(2)
C2 0.052(2) 0.056(3) 0.036(2) 0.0035(18) 0.0014(19) 0.001(2)
C3 0.054(3) 0.074(3) 0.056(3) -0.007(2) -0.010(2) -0.013(3)
C4 0.0350(18) 0.0373(18) 0.0300(17) -0.0019(14) 0.0043(15) -0.0047(14)
C5 0.036(2) 0.045(2) 0.042(2) 0.0003(17) 0.0104(17) -0.0108(16)
C6 0.038(2) 0.062(3) 0.042(2) 0.0049(19) 0.0103(18) 0.0024(19)
C7 0.043(2) 0.060(3) 0.049(2) -0.001(2) 0.0086(19) 0.010(2)
C8 0.052(2) 0.041(2) 0.067(3) -0.009(2) 0.006(2) 0.0053(19)
C9 0.043(2) 0.040(2) 0.046(2) 0.0006(16) 0.0095(18) -0.0047(16)
C10 0.0380(19) 0.0363(18) 0.0297(17) 0.0018(13) 0.0049(15) -0.0067(14)
C11 0.0385(19) 0.042(2) 0.0359(19) 0.0004(15) -0.0031(16) -0.0123(16)
C12 0.046(2) 0.043(2) 0.050(2) 0.0029(18) -0.0068(19) -0.0167(18)
C13 0.037(2) 0.066(3) 0.064(3) 0.009(2) -0.002(2) -0.017(2)
C14 0.041(2) 0.098(4) 0.052(3) 0.003(3) 0.014(2) -0.018(3)
C15 0.040(2) 0.078(3) 0.043(2) -0.011(2) 0.011(2) -0.016(2)
C16 0.0376(18) 0.0336(18) 0.0336(18) 0.0014(14) 0.0034(15) -0.0046(14)
C17 0.063(3) 0.038(2) 0.041(2) -0.0042(17) -0.007(2) -0.0116(19)
C18 0.072(3) 0.036(2) 0.058(3) -0.0091(19) 0.004(2) -0.011(2)
C19 0.056(2) 0.034(2) 0.055(2) 0.0066(17) 0.003(2) -0.0072(18)
C20 0.057(2) 0.041(2) 0.048(2) 0.0065(18) -0.004(2) -0.0046(19)
C21 0.051(2) 0.0307(18) 0.040(2) 0.0031(14) -0.0007(17) -0.0105(16)
C22 0.085(4) 0.107(5) 0.098(5) 0.016(4) 0.004(4) 0.033(4)
C23 0.093(5) 0.112(5) 0.104(5) 0.016(5) 0.007(5) 0.039(5)
C24 0.094(5) 0.109(5) 0.101(5) 0.011(5) 0.008(5) 0.040(5)
C25 0.087(5) 0.102(4) 0.087(4) 0.011(4) 0.005(4) 0.034(4)
C26 0.067(4) 0.099(5) 0.066(4) -0.007(4) 0.008(4) -0.018(4)
C27 0.078(5) 0.112(5) 0.082(5) -0.008(4) 0.014(4) -0.015(4)
C28 0.069(4) 0.111(5) 0.087(5) -0.005(4) 0.011(4) -0.012(4)
C29 0.057(4) 0.096(4) 0.073(4) -0.010(4) 0.005(4) -0.018(4)
C30 0.074(4) 0.068(4) 0.059(4) -0.010(3) -0.003(4) -0.001(3)
C31 0.080(4) 0.071(4) 0.062(4) -0.016(4) 0.003(4) -0.002(4)
C32 0.081(5) 0.069(4) 0.056(4) -0.015(4) 0.006(4) -0.007(4)
C33 0.074(4) 0.068(4) 0.049(4) -0.011(3) 0.001(3) -0.006(4)
C34 0.082(3) 0.149(5) 0.115(4) -0.018(4) -0.004(4) -0.023(4)
C35 0.079(3) 0.146(5) 0.113(4) -0.017(4) -0.002(4) -0.025(4)
C36 0.089(4) 0.144(5) 0.111(4) -0.023(4) 0.006(4) -0.023(4)
C37 0.093(4) 0.136(5) 0.120(4) -0.023(4) 0.007(4) -0.018(4)
C221 0.086(4) 0.098(4) 0.093(4) 0.007(4) -0.005(4) 0.024(4)
C231 0.089(5) 0.102(5) 0.102(5) 0.010(5) -0.005(5) 0.027(5)
C241 0.083(5) 0.097(5) 0.102(5) 0.011(5) 0.003(5) 0.030(5)
C251 0.079(4) 0.090(4) 0.089(4) 0.006(4) -0.001(4) 0.036(4)
C261 0.053(4) 0.084(4) 0.058(4) -0.020(3) 0.014(3) -0.014(4)
C271 0.058(4) 0.084(4) 0.064(4) -0.019(4) 0.020(4) -0.026(4)
C281 0.057(4) 0.086(4) 0.063(4) -0.018(4) 0.013(4) -0.025(4)
C291 0.051(3) 0.084(4) 0.059(4) -0.014(3) 0.005(3) -0.022(3)
C301 0.069(4) 0.053(3) 0.035(3) -0.014(3) 0.012(3) -0.007(3)
C311 0.076(5) 0.065(4) 0.038(4) -0.013(3) 0.010(4) -0.005(4)
C321 0.077(4) 0.075(4) 0.036(3) -0.011(3) 0.007(3) 0.008(4)
C331 0.065(4) 0.065(4) 0.041(3) -0.013(3) -0.004(3) 0.003(3)

loop_
_atom_type_symbol
_atom_type_scat_dispersion_real
_atom_type_scat_dispersion_imag
_atom_type_scat_Cromer_Mann_a1
_atom_type_scat_Cromer_Mann_b1
_atom_type_scat_Cromer_Mann_a2
_atom_type_scat_Cromer_Mann_b2
_atom_type_scat_Cromer_Mann_a3
_atom_type_scat_Cromer_Mann_b3
_atom_type_scat_Cromer_Mann_a4
_atom_type_scat_Cromer_Mann_b4
_atom_type_scat_Cromer_Mann_c
_atom_type_scat_source
Ba -1.0456 8.4617 20.3361 3.2160 19.2970 0.2756 10.8880 20.2073 2.6959 167.2020 2.7731 'International Tables Vol C 4.2.6.8 and 6.1.1.4'
Co -2.3653 3.6143 12.2841 4.2791 7.3409 0.2784 4.0034 13.5359 2.3488 71.1692 1.0118 'International Tables Vol C 4.2.6.8 and 6.1.1.4'
P 0.2955 0.4335 6.4345 1.9067 4.1791 27.1570 1.7800 0.5260 1.4908 68.1645 1.1149 'International Tables Vol C 4.2.6.8 and 6.1.1.4'
O 0.0492 0.0322 3.0485 13.2771 2.2868 5.7011 1.5463 0.3239 0.8670 32.9089 0.2508 'International Tables Vol C 4.2.6.8 and 6.1.1.4'
C 0.0181 0.0091 2.3100 20.8439 1.0200 10.2075 1.5886 0.5687 0.8650 51.6512 0.2156 'International Tables Vol C 4.2.6.8 and 6.1.1.4'
H 0.0000 0.0000 0.4930 10.5109 0.3229 26.1257 0.1402 3.1424 0.0408 57.7998 0.0030 'International Tables Vol C 4.2.6.8 and 6.1.1.4'

loop_
_geom_angle_atom_site_label_1
_geom_angle_site_symmetry_1
_geom_angle_atom_site_label_2
_geom_angle_atom_site_label_3
_geom_angle_site_symmetry_3
_geom_angle
_geom_angle_publ_flag
O5 6_655 Ba1 O4 6_655 74.56(14) yes
O5 6_655 Ba1 O1 6_655 76.87(13) yes
O4 6_655 Ba1 O1 6_655 75.40(13) yes
O5 6_655 Ba1 O6 6_655 72.55(11) yes
O4 6_655 Ba1 O6 6_655 88.91(12) yes
O1 6_655 Ba1 O6 6_655 148.42(14) yes
O5 6_655 Ba1 O1 . 132.50(12) yes
O4 6_655 Ba1 O1 . 69.22(15) yes
O1 6_655 Ba1 O1 . 120.42(19) yes
O6 6_655 Ba1 O1 . 77.01(12) yes
O5 6_655 Ba1 O4 . 144.83(12) yes
O4 6_655 Ba1 O4 . 104.7(2) yes
O1 6_655 Ba1 O4 . 69.22(15) yes
O6 6_655 Ba1 O4 . 142.18(13) yes
O1 . Ba1 O4 . 75.40(13) yes
O5 6_655 Ba1 O5 . 126.35(17) yes
O4 6_655 Ba1 O5 . 144.83(12) yes
O1 6_655 Ba1 O5 . 132.50(12) yes
O6 6_655 Ba1 O5 . 74.36(12) yes
O1 . Ba1 O5 . 76.87(13) yes
O5 6_655 Ba1 O6 . 74.36(12) yes
O4 6_655 Ba1 O6 . 142.18(13) yes
O1 6_655 Ba1 O6 . 77.01(12) yes
O6 6_655 Ba1 O6 . 101.74(14) yes
O1 . Ba1 O6 . 148.42(14) yes
O4 . Ba1 O5 . 74.56(14) yes
O4 . Ba1 O6 . 88.91(12) yes
O5 . Ba1 O6 . 72.55(11) yes
P1 . Co1 C1 . 105.50(14) yes
P1 . Co1 C2 . 105.28(14) yes
C1 . Co1 C2 . 113.5(2) yes
P1 . Co1 C3 . 109.57(19) yes
C1 . Co1 C3 . 109.2(3) yes
C2 . Co1 C3 . 113.3(3) yes
Co1 . P1 C4 . 117.89(12) yes
Co1 . P1 C10 . 111.61(12) yes
C4 . P1 C10 . 101.89(17) yes
Co1 . P1 C16 . 115.59(12) yes
C4 . P1 C16 . 103.88(17) yes
C10 . P1 C16 . 104.27(17) yes
Ba1 . O1 C1 . 149.6(3) yes
Ba1 . O4 C22 . 131.0(6) yes
Ba1 . O4 C25 . 112.5(6) yes
C22 . O4 C25 . 111.7(8) yes
Ba1 . O4 C221 . 118.3(5) yes
C22 . O4 C221 . 62.2(10) yes
C25 . O4 C221 . 110.2(10) yes
Ba1 . O4 C251 . 130.4(6) yes
C22 . O4 C251 . 89.3(8) yes
C25 . O4 C251 . 22.9(8) yes
C221 . O4 C251 . 104.9(9) yes
Ba1 . O5 C26 . 124.9(6) yes
Ba1 . O5 C29 . 128.4(6) yes
C26 . O5 C29 . 105.7(8) yes
Ba1 . O5 C261 . 121.3(4) yes
C26 . O5 C261 . 28.4(7) yes
C29 . O5 C261 . 97.7(7) yes
Ba1 . O5 C291 . 126.8(4) yes
C26 . O5 C291 . 103.9(8) yes
C29 . O5 C291 . 32.0(7) yes
C261 . O5 C291 . 111.6(6) yes
Ba1 . O6 C30 . 116.7(5) yes
Ba1 . O6 C33 . 132.9(5) yes
C30 . O6 C33 . 105.3(6) yes
Ba1 . O6 C301 . 135.1(4) yes
C30 . O6 C301 . 32.9(5) yes
C33 . O6 C301 . 75.3(5) yes
Ba1 . O6 C331 . 116.1(4) yes
C30 . O6 C331 . 125.5(7) yes
C33 . O6 C331 . 39.1(6) yes
C301 . O6 C331 . 106.5(6) yes
C34 . O7 C37 . 112.4(6) yes
O1 . C1 Co1 . 177.2(5) yes
O2 . C2 Co1 . 176.5(5) yes
O3 . C3 Co1 . 176.4(6) yes
P1 . C4 C5 . 111.1(3) yes
P1 . C4 C9 . 111.6(3) yes
C5 . C4 C9 . 110.1(3) yes
P1 . C4 H41 . 108.1 no
C5 . C4 H41 . 108.5 no
C9 . C4 H41 . 107.4 no
C4 . C5 C6 . 111.8(3) yes
C4 . C5 H51 . 109.2 no
C6 . C5 H51 . 109.5 no
C4 . C5 H52 . 108.5 no
C6 . C5 H52 . 108.9 no
H51 . C5 H52 . 108.9 no
C5 . C6 C7 . 111.3(4) yes
C5 . C6 H61 . 109.5 no
C7 . C6 H61 . 108.7 no
C5 . C6 H62 . 109.3 no
C7 . C6 H62 . 109.2 no
H61 . C6 H62 . 108.8 no
C6 . C7 C8 . 110.5(4) yes
C6 . C7 H71 . 108.8 no
C8 . C7 H71 . 108.8 no
C6 . C7 H72 . 109.5 no
C8 . C7 H72 . 109.2 no
H71 . C7 H72 . 110.0 no
C7 . C8 C9 . 112.1(4) yes
C7 . C8 H81 . 108.6 no
C9 . C8 H81 . 110.2 no
C7 . C8 H82 . 107.6 no
C9 . C8 H82 . 108.8 no
H81 . C8 H82 . 109.5 no
C4 . C9 C8 . 111.7(4) yes
C4 . C9 H91 . 109.0 no
C8 . C9 H91 . 109.7 no
C4 . C9 H92 . 109.0 no
C8 . C9 H92 . 108.8 no
H91 . C9 H92 . 108.6 no
P1 . C10 C11 . 117.9(3) yes
P1 . C10 C15 . 112.4(3) yes
C11 . C10 C15 . 109.7(4) yes
P1 . C10 H101 . 103.8 no
C11 . C10 H101 . 105.9 no
C15 . C10 H101 . 106.0 no
C10 . C11 C12 . 110.2(3) yes
C10 . C11 H111 . 110.9 no
C12 . C11 H111 . 109.8 no
C10 . C11 H112 . 108.9 no
C12 . C11 H112 . 108.2 no
H111 . C11 H112 . 108.9 no
C11 . C12 C13 . 111.7(4) yes
C11 . C12 H121 . 108.4 no
C13 . C12 H121 . 109.6 no
C11 . C12 H122 . 109.4 no
C13 . C12 H122 . 108.5 no
H121 . C12 H122 . 109.3 no
C12 . C13 C14 . 112.1(4) yes
C12 . C13 H131 . 109.5 no
C14 . C13 H131 . 109.5 no
C12 . C13 H132 . 107.7 no
C14 . C13 H132 . 108.4 no
H131 . C13 H132 . 109.6 no
C13 . C14 C15 . 111.1(4) yes
C13 . C14 H141 . 108.6 no
C15 . C14 H141 . 109.7 no
C13 . C14 H142 . 110.1 no
C15 . C14 H142 . 108.8 no
H141 . C14 H142 . 108.5 no
C14 . C15 C10 . 109.8(4) yes
C14 . C15 H151 . 110.2 no
C10 . C15 H151 . 108.5 no
C14 . C15 H152 . 109.3 no
C10 . C15 H152 . 109.8 no
H151 . C15 H152 . 109.2 no
P1 . C16 C17 . 111.1(3) yes
P1 . C16 C21 . 116.5(3) yes
C17 . C16 C21 . 109.7(3) yes
P1 . C16 H161 . 106.2 no
C17 . C16 H161 . 105.7 no
C21 . C16 H161 . 107.0 no
C16 . C17 C18 . 111.6(4) yes
C16 . C17 H171 . 107.8 no
C18 . C17 H171 . 109.6 no
C16 . C17 H172 . 109.1 no
C18 . C17 H172 . 109.1 no
H171 . C17 H172 . 109.5 no
C17 . C18 C19 . 111.6(4) yes
C17 . C18 H181 . 109.3 no
C19 . C18 H181 . 109.0 no
C17 . C18 H182 . 109.3 no
C19 . C18 H182 . 108.5 no
H181 . C18 H182 . 109.1 no
C18 . C19 C20 . 110.0(4) yes
C18 . C19 H191 . 108.6 no
C20 . C19 H191 . 107.1 no
C18 . C19 H192 . 110.8 no
C20 . C19 H192 . 110.5 no
H191 . C19 H192 . 109.7 no
C19 . C20 C21 . 111.2(4) yes
C19 . C20 H201 . 110.6 no
C21 . C20 H201 . 109.5 no
C19 . C20 H202 . 107.8 no
C21 . C20 H202 . 109.2 no
H201 . C20 H202 . 108.5 no
C20 . C21 C16 . 112.3(4) yes
C20 . C21 H211 . 109.3 no
C16 . C21 H211 . 109.7 no
C20 . C21 H212 . 108.2 no
C16 . C21 H212 . 108.1 no
H211 . C21 H212 . 109.2 no
O4 . C22 C23 . 102.4(9) yes
O4 . C22 H221 . 111.9 no
C23 . C22 H221 . 112.5 no
O4 . C22 H222 . 109.3 no
C23 . C22 H222 . 110.0 no
H221 . C22 H222 . 110.5 no
C22 . C23 C24 . 108.1(13) yes
C22 . C23 H231 . 107.6 no
C24 . C23 H231 . 108.2 no
C22 . C23 H232 . 110.1 no
C24 . C23 H232 . 112.5 no
H231 . C23 H232 . 110.2 no
C23 . C24 C25 . 99.5(12) yes
C23 . C24 H241 . 111.8 no
C25 . C24 H241 . 112.9 no
C23 . C24 H242 . 109.9 no
C25 . C24 H242 . 112.0 no
H241 . C24 H242 . 110.4 no
C24 . C25 O4 . 104.3(10) yes
C24 . C25 H251 . 111.1 no
O4 . C25 H251 . 113.5 no
C24 . C25 H252 . 109.6 no
O4 . C25 H252 . 109.4 no
H251 . C25 H252 . 108.8 no
O5 . C26 C27 . 105.9(9) yes
O5 . C26 H261 . 107.5 no
C27 . C26 H261 . 105.9 no
O5 . C26 H262 . 111.5 no
C27 . C26 H262 . 116.0 no
H261 . C26 H262 . 109.7 no
C26 . C27 C28 . 99.2(10) yes
C26 . C27 H271 . 116.8 no
C28 . C27 H271 . 115.0 no
C26 . C27 H272 . 106.5 no
C28 . C27 H272 . 108.6 no
H271 . C27 H272 . 109.9 no
C27 . C28 C29 . 110.9(10) yes
C27 . C28 H281 . 105.2 no
C29 . C28 H281 . 111.3 no
C27 . C28 H282 . 112.3 no
C29 . C28 H282 . 106.2 no
H281 . C28 H282 . 111.0 no
C28 . C29 O5 . 100.4(8) yes
C28 . C29 H291 . 113.7 no
O5 . C29 H291 . 112.2 no
C28 . C29 H292 . 109.9 no
O5 . C29 H292 . 110.5 no
H291 . C29 H292 . 109.9 no
O6 . C30 C31 . 107.5(8) yes
O6 . C30 H301 . 110.9 no
C31 . C30 H301 . 110.5 no
O6 . C30 H302 . 110.0 no
C31 . C30 H302 . 107.9 no
H301 . C30 H302 . 110.0 no
C30 . C31 C32 . 98.8(11) yes
C30 . C31 H311 . 108.8 no
C32 . C31 H311 . 111.4 no
C30 . C31 H312 . 113.9 no
C32 . C31 H312 . 113.8 no
H311 . C31 H312 . 109.8 no
C31 . C32 C33 . 108.4(10) yes
C31 . C32 H321 . 109.2 no
C33 . C32 H321 . 109.6 no
C31 . C32 H322 . 109.6 no
C33 . C32 H322 . 109.9 no
H321 . C32 H322 . 110.1 no
C32 . C33 O6 . 105.8(8) yes
C32 . C33 H331 . 112.1 no
O6 . C33 H331 . 110.4 no
C32 . C33 H332 . 108.9 no
O6 . C33 H332 . 110.4 no
H331 . C33 H332 . 109.3 no
O7 . C34 C35 . 106.2(7) yes
O7 . C34 H341 . 109.4 no
C35 . C34 H341 . 106.1 no
O7 . C34 H342 . 111.6 no
C35 . C34 H342 . 112.0 no
H341 . C34 H342 . 111.2 no
C34 . C35 C36 . 100.0(7) yes
C34 . C35 H351 . 112.2 no
C36 . C35 H351 . 113.2 no
C34 . C35 H352 . 111.0 no
C36 . C35 H352 . 110.9 no
H351 . C35 H352 . 109.3 no
C35 . C36 C37 . 108.5(7) yes
C35 . C36 H361 . 110.6 no
C37 . C36 H361 . 109.0 no
C35 . C36 H362 . 109.1 no
C37 . C36 H362 . 108.3 no
H361 . C36 H362 . 111.3 no
C36 . C37 O7 . 102.2(7) yes
C36 . C37 H371 . 110.7 no
O7 . C37 H371 . 110.9 no
C36 . C37 H372 . 110.9 no
O7 . C37 H372 . 112.0 no
H371 . C37 H372 . 109.9 no
O4 . C221 C231 . 106.1(9) yes
O4 . C221 H2211 . 107.9 no
C231 . C221 H2211 . 110.1 no
O4 . C221 H2212 . 112.0 no
C231 . C221 H2212 . 109.9 no
H2211 . C221 H2212 . 110.7 no
C221 . C231 C241 . 104.6(11) yes
C221 . C231 H2311 . 111.2 no
C241 . C231 H2311 . 113.3 no
C221 . C231 H2312 . 108.6 no
C241 . C231 H2312 . 108.7 no
H2311 . C231 H2312 . 110.2 no
C231 . C241 C251 . 105.2(11) yes
C231 . C241 H2411 . 108.1 no
C251 . C241 H2411 . 114.2 no
C231 . C241 H2412 . 113.0 no
C251 . C241 H2412 . 108.0 no
H2411 . C241 H2412 . 108.5 no
C241 . C251 O4 . 107.2(9) yes
C241 . C251 H2511 . 105.1 no
O4 . C251 H2511 . 104.7 no
C241 . C251 H2512 . 114.3 no
O4 . C251 H2512 . 115.0 no
H2511 . C251 H2512 . 109.7 no
O5 . C261 C271 . 106.2(7) yes
O5 . C261 H2611 . 112.4 no
C271 . C261 H2611 . 111.0 no
O5 . C261 H2612 . 108.4 no
C271 . C261 H2612 . 108.9 no
H2611 . C261 H2612 . 109.7 no
C261 . C271 C281 . 104.1(8) yes
C261 . C271 H2711 . 110.4 no
C281 . C271 H2711 . 110.2 no
C261 . C271 H2712 . 111.5 no
C281 . C271 H2712 . 111.0 no
H2711 . C271 H2712 . 109.6 no
C271 . C281 C291 . 105.6(9) yes
C271 . C281 H2811 . 109.8 no
C291 . C281 H2811 . 109.2 no
C271 . C281 H2812 . 110.8 no
C291 . C281 H2812 . 110.8 no
H2811 . C281 H2812 . 110.5 no
C281 . C291 O5 . 105.1(7) yes
C281 . C291 H2911 . 111.4 no
O5 . C291 H2911 . 110.0 no
C281 . C291 H2912 . 111.0 no
O5 . C291 H2912 . 110.1 no
H2911 . C291 H2912 . 109.3 no
O6 . C301 C311 . 108.6(7) yes
O6 . C301 H3011 . 107.9 no
C311 . C301 H3011 . 110.6 no
O6 . C301 H3012 . 110.5 no
C311 . C301 H3012 . 109.8 no
H3011 . C301 H3012 . 109.4 no
C301 . C311 C321 . 103.9(8) yes
C301 . C311 H3111 . 111.2 no
C321 . C311 H3111 . 111.5 no
C301 . C311 H3112 . 110.0 no
C321 . C311 H3112 . 110.1 no
H3111 . C311 H3112 . 110.0 no
C311 . C321 C331 . 104.6(8) yes
C311 . C321 H3211 . 111.6 no
C331 . C321 H3211 . 110.6 no
C311 . C321 H3212 . 109.9 no
C331 . C321 H3212 . 110.5 no
H3211 . C321 H3212 . 109.6 no
C321 . C331 O6 . 104.5(7) yes
C321 . C331 H3311 . 110.0 no
O6 . C331 H3311 . 110.9 no
C321 . C331 H3312 . 111.3 no
O6 . C331 H3312 . 110.8 no
H3311 . C331 H3312 . 109.3 no

loop_
_geom_bond_atom_site_label_1
_geom_bond_atom_site_label_2
_geom_bond_site_symmetry_2
_geom_bond_distance
_geom_bond_publ_flag
Ba1 O5 6_655 2.806(4) yes
Ba1 O4 6_655 2.735(4) yes
Ba1 O1 6_655 2.723(4) yes
Ba1 O6 6_655 2.709(3) yes
Ba1 O1 . 2.723(4) yes
Ba1 O4 . 2.735(4) yes
Ba1 O5 . 2.806(4) yes
Ba1 O6 . 2.709(3) yes
Co1 P1 . 2.2021(10) yes
Co1 C1 . 1.711(5) yes
Co1 C2 . 1.748(5) yes
Co1 C3 . 1.740(5) yes
P1 C4 . 1.861(4) yes
P1 C10 . 1.871(4) yes
P1 C16 . 1.883(4) yes
O1 C1 . 1.186(6) yes
O2 C2 . 1.146(6) yes
O3 C3 . 1.159(7) yes
O4 C22 . 1.437(5) yes
O4 C25 . 1.444(5) yes
O4 C221 . 1.447(5) yes
O4 C251 . 1.439(5) yes
O5 C26 . 1.440(5) yes
O5 C29 . 1.439(5) yes
O5 C261 . 1.445(5) yes
O5 C291 . 1.437(5) yes
O6 C30 . 1.441(5) yes
O6 C33 . 1.440(5) yes
O6 C301 . 1.432(5) yes
O6 C331 . 1.440(5) yes
O7 C34 . 1.441(5) yes
O7 C37 . 1.437(5) yes
C4 C5 . 1.529(5) yes
C4 C9 . 1.535(5) yes
C4 H41 . 0.981 no
C5 C6 . 1.537(6) yes
C5 H51 . 0.966 no
C5 H52 . 0.975 no
C6 C7 . 1.515(7) yes
C6 H61 . 0.982 no
C6 H62 . 0.977 no
C7 C8 . 1.532(7) yes
C7 H71 . 0.973 no
C7 H72 . 0.973 no
C8 C9 . 1.522(7) yes
C8 H81 . 0.982 no
C8 H82 . 0.966 no
C9 H91 . 0.968 no
C9 H92 . 0.978 no
C10 C11 . 1.528(5) yes
C10 C15 . 1.529(7) yes
C10 H101 . 0.989 no
C11 C12 . 1.539(5) yes
C11 H111 . 0.969 no
C11 H112 . 0.967 no
C12 C13 . 1.474(8) yes
C12 H121 . 0.978 no
C12 H122 . 0.973 no
C13 C14 . 1.537(8) yes
C13 H131 . 0.968 no
C13 H132 . 0.975 no
C14 C15 . 1.544(7) yes
C14 H141 . 0.969 no
C14 H142 . 0.963 no
C15 H151 . 0.976 no
C15 H152 . 0.969 no
C16 C17 . 1.539(5) yes
C16 C21 . 1.531(5) yes
C16 H161 . 0.989 no
C17 C18 . 1.533(7) yes
C17 H171 . 0.989 no
C17 H172 . 0.972 no
C18 C19 . 1.507(7) yes
C18 H181 . 0.972 no
C18 H182 . 0.977 no
C19 C20 . 1.528(6) yes
C19 H191 . 0.975 no
C19 H192 . 0.971 no
C20 C21 . 1.534(6) yes
C20 H201 . 0.977 no
C20 H202 . 0.981 no
C21 H211 . 0.970 no
C21 H212 . 0.976 no
C22 C23 . 1.513(5) yes
C22 H221 . 0.976 no
C22 H222 . 0.968 no
C23 C24 . 1.512(5) yes
C23 H231 . 0.977 no
C23 H232 . 0.974 no
C24 C25 . 1.510(5) yes
C24 H241 . 0.977 no
C24 H242 . 0.977 no
C25 H251 . 0.975 no
C25 H252 . 0.971 no
C26 C27 . 1.507(5) yes
C26 H261 . 0.970 no
C26 H262 . 0.972 no
C27 C28 . 1.511(5) yes
C27 H271 . 0.976 no
C27 H272 . 0.981 no
C28 C29 . 1.508(5) yes
C28 H281 . 0.970 no
C28 H282 . 0.974 no
C29 H291 . 0.964 no
C29 H292 . 0.971 no
C30 C31 . 1.508(5) yes
C30 H301 . 0.981 no
C30 H302 . 0.980 no
C31 C32 . 1.508(5) yes
C31 H311 . 0.979 no
C31 H312 . 0.978 no
C32 C33 . 1.511(5) yes
C32 H321 . 0.970 no
C32 H322 . 0.972 no
C33 H331 . 0.974 no
C33 H332 . 0.971 no
C34 C35 . 1.505(5) yes
C34 H341 . 0.969 no
C34 H342 . 0.970 no
C35 C36 . 1.509(5) yes
C35 H351 . 0.971 no
C35 H352 . 0.969 no
C36 C37 . 1.502(5) yes
C36 H361 . 0.966 no
C36 H362 . 0.963 no
C37 H371 . 0.978 no
C37 H372 . 0.979 no
C221 C231 . 1.505(5) yes
C221 H2211 . 0.978 no
C221 H2212 . 0.972 no
C231 C241 . 1.508(5) yes
C231 H2311 . 0.971 no
C231 H2312 . 0.966 no
C241 C251 . 1.509(5) yes
C241 H2411 . 0.977 no
C241 H2412 . 0.979 no
C251 H2511 . 0.978 no
C251 H2512 . 0.981 no
C261 C271 . 1.514(5) yes
C261 H2611 . 0.967 no
C261 H2612 . 0.972 no
C271 C281 . 1.506(5) yes
C271 H2711 . 0.975 no
C271 H2712 . 0.974 no
C281 C291 . 1.509(5) yes
C281 H2811 . 0.963 no
C281 H2812 . 0.967 no
C291 H2911 . 0.971 no
C291 H2912 . 0.972 no
C301 C311 . 1.510(5) yes
C301 H3011 . 0.972 no
C301 H3012 . 0.975 no
C311 C321 . 1.509(5) yes
C311 H3111 . 0.966 no
C311 H3112 . 0.974 no
C321 C331 . 1.509(5) yes
C321 H3211 . 0.969 no
C321 H3212 . 0.969 no
C331 H3311 . 0.971 no
C331 H3312 . 0.972 no
